data_1008489
loop_
_publ_author_name
'Cava, R. J.'
'Bordet, P.'
'Capponi, J. J.'
'Chaillout, C.'
'Chenavas, J.'
'Fournier, T.'
'Hewat, E. A.'
'Hodeau, J. L.'
'Levy, J. P.'
'Marezio, M.'
'Batlogg, B.'
'Rupp, Jr, L. W.'

_publ_section_title
;
 Pb~3~Sr~3~Cu~3~O~8+\d~Cl: a new layered copper oxychloride
;
_journal_coden_ASTM PHYCE6
_journal_issue 1-2
_journal_name_full
;
 Physica C: Superconductivity and Its Applications (Amsterdam, Netherlands)
;
_journal_page_first 67
_journal_page_last 74
_journal_paper_doi 10.1016/0921-4534(90)90487-Y
_journal_volume 167
_journal_year 1990
_chemical_formula_structural 'Pb3 Sr3 Cu Cu2 O8 Cl'
_chemical_formula_sum 'Cl Cu3 O8 Pb3 Sr3'
_chemical_name_systematic
;
Trilead tristrontium copper(I) dicopper octaoxide chloride
;
_space_group_IT_number 65
_symmetry_cell_setting orthorhombic
_symmetry_Int_Tables_number 65
_symmetry_space_group_name_Hall '-C 2 2'
_symmetry_space_group_name_H-M 'C m m m'
_cell_angle_alpha 90
_cell_angle_beta 90
_cell_angle_gamma 90
_cell_formula_units_Z 2
_cell_length_a 5.444(10)
_cell_length_b 5.495(10)
_cell_length_c 19.49(3)
_cell_volume 583.0
_refine_ls_R_factor_all 0.055
_cod_database_code 1008489

loop_
_symmetry_equiv_pos_as_xyz
x,y,z
-x,-y,z
x,-y,-z
-x,y,-z
-x,-y,-z
x,y,-z
-x,y,z
x,-y,z
1/2+x,1/2+y,z
1/2-x,1/2-y,z
1/2+x,1/2-y,-z
1/2-x,1/2+y,-z
1/2-x,1/2-y,-z
1/2+x,1/2+y,-z
1/2-x,1/2+y,z
1/2+x,1/2-y,z

loop_
_atom_site_aniso_label
_atom_site_aniso_U_11
_atom_site_aniso_U_12
_atom_site_aniso_U_13
_atom_site_aniso_U_22
_atom_site_aniso_U_23
_atom_site_aniso_U_33
Pb1 0.0206(4) 0. 0. 0.0180(3) 0. 0.0141(5)
Sr1 0.0179(9) 0. 0. 0.0159(8) 0. 0.0230(13)
Pb2 0.0119(5) 0. 0. 0.0116(4) 0. 0.0273(8)
Sr2 0.0119(5) 0. 0. 0.0116(4) 0. 0.0273(8)
Cu1 0.0191(19) 0. 0. 0.0183(16) 0. 0.0067(22)
Cu2 0.0149(14) 0. 0. 0.0131(11) 0. 0.0167(17)
Cl1 0.0250(46) 0. 0. 0.0306(43) 0. 0.0777(93)

loop_
_atom_site_label
_atom_site_type_symbol
_atom_site_symmetry_multiplicity
_atom_site_Wyckoff_symbol
_atom_site_fract_x
_atom_site_fract_y
_atom_site_fract_z
_atom_site_occupancy
_atom_site_attached_hydrogens
_atom_site_calc_flag
Pb1 Pb2+ 4 k 0. 0. 0.40972(5) 1. 0 d
Sr1 Sr2+ 4 l 0.5 0. 0.27579(14) 1. 0 d
Pb2 Pb2+ 4 l 0.5 0. 0.09985(7) 0.5 0 d
Sr2 Sr2+ 4 l 0.5 0. 0.09985(7) 0.5 0 d
Cu1 Cu1+ 2 c 0.5 0. 0.5 1. 0 d
Cu2 Cu2+ 4 k 0. 0. 0.18304(15) 1. 0 d
O1 O2- 4 k 0. 0. 0.30277(88) 1. 0 d
O2 O2- 16 r 0.4288(34) 0.0743(30) 0.4126(15) 0.25 0 d
O3 O2- 8 m 0.25 0.25 0.17446(48) 1. 0 d
Cl1 Cl1- 2 a 0. 0. 0. 1. 0 d

loop_
_atom_type_symbol
_atom_type_oxidation_number
Pb2+ 2.000
Sr2+ 2.000
Cu1+ 1.000
Cu2+ 2.000
O2- -2.000
Cl1- -1.000
